data_4023119
loop_
_publ_author_name
'Angshuman R. Choudhury'
'Deepak Chopra'
'Tayur N. Guru Row'
'Kuppuswamy Nagarajan'
'John D. Roberts'

_publ_contact_author 'Farrugia, Louis J.'
_publ_contact_author_email louis@chem.gla.ac.uk
_publ_section_title
;
 Chemistry of 1-Fluoro-2,3,4-triphenylcyclobutadiene Dimers
;
_journal_name_full 'Journal of Organic Chemistry'
_journal_page_first 9732
_journal_page_last 9735
_journal_paper_doi 10.1021/jo701900k
_journal_volume 72
_journal_year 2007
_chemical_formula_sum 'C44 H30 F2'
_chemical_formula_weight 596.68
_chemical_name_systematic
;
 ?
;
_space_group_IT_number 2
_symmetry_cell_setting triclinic
_symmetry_space_group_name_Hall '-P 1'
_symmetry_space_group_name_H-M 'P -1'
_atom_sites_solution_hydrogens geom
_atom_sites_solution_primary direct
_atom_sites_solution_secondary difmap
_audit_creation_date 2005-12-28T12:04:23-00:00
_audit_creation_method 'WinGX routine CIF_UPDATE'
_cell_angle_alpha 95.980(7)
_cell_angle_beta 104.223(6)
_cell_angle_gamma 91.859(7)
_cell_formula_units_Z 2
_cell_length_a 9.295(4)
_cell_length_b 13.104(5)
_cell_length_c 13.543(6)
_cell_measurement_temperature 293(2)
_cell_volume 1587.4(11)
_computing_structure_refinement 'SHELXL-97 (Sheldrick, 1997)'
_diffrn_ambient_temperature 293(2)
_diffrn_measured_fraction_theta_full 0.984
_diffrn_measured_fraction_theta_max 0.984
_diffrn_radiation_monochromator graphite
_diffrn_radiation_type MoK\a
_diffrn_radiation_wavelength 0.71073
_diffrn_reflns_av_R_equivalents 0.0187
_diffrn_reflns_av_unetI/netI 0.0302
_diffrn_reflns_limit_h_max 11
_diffrn_reflns_limit_h_min -11
_diffrn_reflns_limit_k_max 15
_diffrn_reflns_limit_k_min -15
_diffrn_reflns_limit_l_max 16
_diffrn_reflns_limit_l_min -14
_diffrn_reflns_number 12242
_diffrn_reflns_theta_full 25.35
_diffrn_reflns_theta_max 25.35
_diffrn_reflns_theta_min 1.56
_exptl_absorpt_coefficient_mu 0.079
_exptl_absorpt_correction_type none
_exptl_crystal_density_diffrn 1.248
_exptl_crystal_density_method 'not measured'
_exptl_crystal_F_000 624
_exptl_crystal_size_max 0.3
_exptl_crystal_size_mid 0.2
_exptl_crystal_size_min 0.2
_refine_diff_density_max 0.309
_refine_diff_density_min -0.189
_refine_diff_density_rms 0.056
_refine_ls_extinction_method none
_refine_ls_goodness_of_fit_ref 1.123
_refine_ls_hydrogen_treatment mixed
_refine_ls_matrix_type full
_refine_ls_number_parameters 415
_refine_ls_number_reflns 5716
_refine_ls_number_restraints 0
_refine_ls_restrained_S_all 1.123
_refine_ls_R_factor_all 0.0804
_refine_ls_R_factor_gt 0.064
_refine_ls_shift/su_max 0
_refine_ls_shift/su_mean 0
_refine_ls_structure_factor_coef Fsqd
_refine_ls_weighting_details 'calc w=1/[\s^2^(Fo^2^)+(0.0943P)^2^+1.9428P] where P=(Fo^2^+2Fc^2^)/3'
_refine_ls_weighting_scheme calc
_refine_ls_wR_factor_gt 0.2348
_refine_ls_wR_factor_ref 0.245
_reflns_number_gt 4334
_reflns_number_total 5716
_reflns_threshold_expression >2sigma(I)
_cod_data_source_file jo701900k-File005.cif
_cod_data_source_block kncal7_m
_cod_database_code 4023119

loop_
_symmetry_equiv_pos_as_xyz
'x, y, z'
'-x, -y, -z'

loop_
_atom_site_label
_atom_site_type_symbol
_atom_site_fract_x
_atom_site_fract_y
_atom_site_fract_z
_atom_site_U_iso_or_equiv
_atom_site_adp_type
_atom_site_occupancy
_atom_site_symmetry_multiplicity
_atom_site_calc_flag
_atom_site_refinement_flags
F2 F 0.3356(2) 0.25488(16) 0.43189(15) 0.0568(6) Uani 1 1 d .
F1 F 0.0994(2) 0.08284(15) 0.26887(17) 0.0577(6) Uani 1 1 d .
C21 C 0.0385(4) 0.2240(3) 0.0898(3) 0.0477(8) Uani 1 1 d .
C7 C 0.3979(4) 0.1720(3) 0.2765(3) 0.0472(8) Uani 1 1 d .
C5 C 0.2723(4) 0.3033(3) 0.2435(3) 0.0441(8) Uani 1 1 d .
C8 C 0.2887(4) 0.2262(3) 0.3269(3) 0.0454(8) Uani 1 1 d .
C33 C 0.4270(4) 0.2321(3) 0.1055(3) 0.0482(8) Uani 1 1 d .
C3 C 0.0031(4) 0.3174(3) 0.2617(3) 0.0459(8) Uani 1 1 d .
C2 C 0.0148(4) 0.2487(3) 0.3304(3) 0.0467(8) Uani 1 1 d .
C15 C -0.0669(4) 0.4158(3) 0.2515(3) 0.0498(8) Uani 1 1 d .
C9 C -0.0472(4) 0.2325(3) 0.4179(3) 0.0476(8) Uani 1 1 d .
C27 C 0.3197(4) 0.4155(3) 0.2676(3) 0.0468(8) Uani 1 1 d .
C1 C 0.1257(4) 0.1886(2) 0.2875(3) 0.0453(8) Uani 1 1 d .
C6 C 0.3794(4) 0.2336(3) 0.2014(3) 0.0464(8) Uani 1 1 d .
C4 C 0.1038(4) 0.2625(3) 0.2007(3) 0.0449(8) Uani 1 1 d .
C39 C 0.4844(4) 0.0826(3) 0.3014(3) 0.0512(9) Uani 1 1 d .
C44 C 0.4384(5) 0.0096(3) 0.3561(3) 0.0620(10) Uani 1 1 d .
H44 H 0.3515 0.0173 0.3778 0.074 Uiso 1 1 calc R
C14 C -0.1697(4) 0.2838(3) 0.4340(3) 0.0631(10) Uani 1 1 d .
H14 H -0.2114 0.3309 0.3899 0.076 Uiso 1 1 calc R
C10 C 0.0083(4) 0.1603(3) 0.4820(3) 0.0576(9) Uani 1 1 d .
H10 H 0.0877 0.1232 0.471 0.069 Uiso 1 1 calc R
C38 C 0.4774(4) 0.3211(3) 0.0749(3) 0.0584(10) Uani 1 1 d .
H38 H 0.4836 0.3832 0.1163 0.07 Uiso 1 1 calc R
C40 C 0.6180(4) 0.0714(3) 0.2733(3) 0.0629(10) Uani 1 1 d .
H40 H 0.6518 0.1205 0.238 0.076 Uiso 1 1 calc R
C28 C 0.4461(5) 0.4475(3) 0.3453(3) 0.0605(10) Uani 1 1 d .
H28 H 0.4953 0.3995 0.3853 0.073 Uiso 1 1 calc R
C17 C -0.1168(6) 0.5814(3) 0.3246(4) 0.0797(14) Uani 1 1 d .
H17 H -0.1047 0.6305 0.3813 0.096 Uiso 1 1 calc R
C34 C 0.4211(6) 0.1420(3) 0.0426(3) 0.0716(12) Uani 1 1 d .
H34 H 0.3884 0.0811 0.062 0.086 Uiso 1 1 calc R
C32 C 0.2489(5) 0.4881(3) 0.2090(4) 0.0611(10) Uani 1 1 d .
H32 H 0.1639 0.4686 0.1567 0.073 Uiso 1 1 calc R
C36 C 0.5106(6) 0.2287(4) -0.0782(4) 0.0838(15) Uani 1 1 d .
H36 H 0.5373 0.2273 -0.1401 0.101 Uiso 1 1 calc R
C43 C 0.5217(5) -0.0751(3) 0.3789(4) 0.0736(13) Uani 1 1 d .
H43 H 0.4897 -0.1241 0.415 0.088 Uiso 1 1 calc R
C26 C 0.0756(5) 0.2680(3) 0.0106(3) 0.0668(11) Uani 1 1 d .
H26 H 0.1452 0.3236 0.0258 0.08 Uiso 1 1 calc R
C22 C -0.0660(6) 0.1426(4) 0.0626(4) 0.0780(13) Uani 1 1 d .
H22 H -0.0958 0.1116 0.1136 0.094 Uiso 1 1 calc R
C11 C -0.0529(5) 0.1421(4) 0.5629(3) 0.0703(12) Uani 1 1 d .
H11 H -0.0139 0.0935 0.6059 0.084 Uiso 1 1 calc R
C41 C 0.7000(5) -0.0121(4) 0.2975(4) 0.0785(13) Uani 1 1 d .
H41 H 0.7898 -0.0185 0.2794 0.094 Uiso 1 1 calc R
C20 C -0.1494(5) 0.4374(3) 0.1565(3) 0.0645(11) Uani 1 1 d .
H20 H -0.1595 0.3896 0.0991 0.077 Uiso 1 1 calc R
C37 C 0.5188(5) 0.3186(4) -0.0172(3) 0.0696(11) Uani 1 1 d .
H37 H 0.5525 0.3789 -0.037 0.083 Uiso 1 1 calc R
C31 C 0.3038(6) 0.5898(3) 0.2278(4) 0.0740(13) Uani 1 1 d .
H31 H 0.2554 0.6383 0.1882 0.089 Uiso 1 1 calc R
C18 C -0.2009(6) 0.6009(4) 0.2317(5) 0.0832(15) Uani 1 1 d .
H18 H -0.2477 0.6624 0.2255 0.1 Uiso 1 1 calc R
C13 C -0.2296(5) 0.2660(4) 0.5137(4) 0.0785(14) Uani 1 1 d .
H13 H -0.3108 0.3015 0.5238 0.094 Uiso 1 1 calc R
C16 C -0.0497(5) 0.4895(3) 0.3353(4) 0.0652(11) Uani 1 1 d .
H16 H 0.0074 0.477 0.3991 0.078 Uiso 1 1 calc R
C42 C 0.6507(5) -0.0864(3) 0.3482(4) 0.0769(14) Uani 1 1 d .
H42 H 0.7048 -0.1441 0.3616 0.092 Uiso 1 1 calc R
C12 C -0.1701(5) 0.1957(4) 0.5794(4) 0.0783(13) Uani 1 1 d .
H12 H -0.2096 0.1848 0.6344 0.094 Uiso 1 1 calc R
C29 C 0.4998(6) 0.5479(4) 0.3641(4) 0.0767(13) Uani 1 1 d .
H29 H 0.5837 0.568 0.4171 0.092 Uiso 1 1 calc R
C30 C 0.4290(6) 0.6192(3) 0.3044(4) 0.0813(15) Uani 1 1 d .
H30 H 0.4663 0.6873 0.3161 0.098 Uiso 1 1 calc R
C23 C -0.1272(7) 0.1063(4) -0.0384(4) 0.1001(18) Uani 1 1 d .
H23 H -0.1976 0.0511 -0.0543 0.12 Uiso 1 1 calc R
C35 C 0.4623(7) 0.1397(4) -0.0479(4) 0.0907(16) Uani 1 1 d .
H35 H 0.4577 0.0776 -0.089 0.109 Uiso 1 1 calc R
C19 C -0.2165(5) 0.5297(4) 0.1469(4) 0.0811(14) Uani 1 1 d .
H19 H -0.2721 0.5436 0.0832 0.097 Uiso 1 1 calc R
C25 C 0.0119(6) 0.2318(4) -0.0911(3) 0.0822(14) Uani 1 1 d .
H25 H 0.0372 0.2643 -0.1429 0.099 Uiso 1 1 calc R
C24 C -0.0872(6) 0.1492(4) -0.1157(4) 0.0877(15) Uani 1 1 d .
H24 H -0.1268 0.1225 -0.1838 0.105 Uiso 1 1 calc R

loop_
_atom_site_aniso_label
_atom_site_aniso_U_11
_atom_site_aniso_U_22
_atom_site_aniso_U_33
_atom_site_aniso_U_23
_atom_site_aniso_U_13
_atom_site_aniso_U_12
F2 0.0644(13) 0.0597(13) 0.0456(12) 0.0068(9) 0.0116(10) 0.0063(10)
F1 0.0664(13) 0.0389(11) 0.0695(14) 0.0065(9) 0.0205(11) 0.0017(9)
C21 0.0492(19) 0.0451(19) 0.049(2) 0.0053(15) 0.0120(15) 0.0051(15)
C7 0.0490(19) 0.0424(18) 0.051(2) 0.0046(15) 0.0137(15) 0.0058(15)
C5 0.0490(19) 0.0401(18) 0.0460(19) 0.0084(14) 0.0152(15) 0.0065(14)
C8 0.0514(19) 0.0449(19) 0.0415(18) 0.0064(14) 0.0139(15) 0.0070(15)
C33 0.0475(19) 0.0459(19) 0.051(2) 0.0033(15) 0.0130(16) 0.0055(15)
C3 0.0455(18) 0.0462(19) 0.0467(19) 0.0074(15) 0.0116(15) 0.0047(14)
C2 0.0477(19) 0.0452(19) 0.0472(19) 0.0043(15) 0.0126(15) 0.0031(15)
C15 0.0435(18) 0.049(2) 0.060(2) 0.0110(17) 0.0164(16) 0.0055(15)
C9 0.0491(19) 0.0478(19) 0.0470(19) 0.0066(15) 0.0136(15) 0.0024(15)
C27 0.0495(19) 0.0442(19) 0.051(2) 0.0021(15) 0.0221(16) 0.0029(15)
C1 0.054(2) 0.0368(17) 0.0491(19) 0.0072(14) 0.0183(16) 0.0058(14)
C6 0.0450(18) 0.0417(18) 0.053(2) 0.0023(15) 0.0145(15) 0.0015(14)
C4 0.0472(18) 0.0417(18) 0.0483(19) 0.0081(14) 0.0150(15) 0.0061(14)
C39 0.052(2) 0.0426(19) 0.056(2) 0.0011(16) 0.0094(16) 0.0066(15)
C44 0.062(2) 0.051(2) 0.074(3) 0.0144(19) 0.015(2) 0.0105(18)
C14 0.059(2) 0.075(3) 0.064(2) 0.023(2) 0.024(2) 0.019(2)
C10 0.057(2) 0.059(2) 0.061(2) 0.0149(18) 0.0191(18) 0.0085(18)
C38 0.066(2) 0.055(2) 0.058(2) 0.0084(18) 0.0234(19) 0.0050(18)
C40 0.055(2) 0.064(2) 0.069(3) 0.007(2) 0.0138(19) 0.0125(19)
C28 0.065(2) 0.057(2) 0.059(2) 0.0014(18) 0.0190(19) -0.0027(19)
C17 0.087(3) 0.051(2) 0.105(4) -0.002(2) 0.036(3) 0.010(2)
C34 0.104(4) 0.051(2) 0.062(3) -0.0016(19) 0.029(2) 0.001(2)
C32 0.059(2) 0.046(2) 0.086(3) 0.0159(19) 0.028(2) 0.0093(17)
C36 0.106(4) 0.100(4) 0.055(3) 0.013(3) 0.034(3) 0.027(3)
C43 0.079(3) 0.049(2) 0.087(3) 0.020(2) 0.004(2) 0.010(2)
C26 0.065(3) 0.074(3) 0.059(2) 0.015(2) 0.010(2) -0.007(2)
C22 0.091(3) 0.070(3) 0.065(3) 0.012(2) 0.007(2) -0.024(2)
C11 0.070(3) 0.078(3) 0.070(3) 0.030(2) 0.022(2) 0.007(2)
C41 0.059(3) 0.083(3) 0.089(3) 0.003(3) 0.011(2) 0.028(2)
C20 0.060(2) 0.061(2) 0.070(3) 0.015(2) 0.009(2) 0.0132(19)
C37 0.076(3) 0.076(3) 0.065(3) 0.022(2) 0.028(2) 0.010(2)
C31 0.086(3) 0.043(2) 0.110(4) 0.020(2) 0.051(3) 0.010(2)
C18 0.074(3) 0.054(3) 0.131(5) 0.025(3) 0.038(3) 0.021(2)
C13 0.066(3) 0.104(4) 0.081(3) 0.028(3) 0.038(2) 0.025(3)
C16 0.068(3) 0.056(2) 0.073(3) 0.006(2) 0.020(2) 0.0095(19)
C42 0.072(3) 0.052(2) 0.092(3) 0.003(2) -0.007(2) 0.023(2)
C12 0.067(3) 0.109(4) 0.071(3) 0.028(3) 0.032(2) 0.007(3)
C29 0.087(3) 0.068(3) 0.073(3) -0.016(2) 0.029(2) -0.024(2)
C30 0.101(4) 0.048(2) 0.106(4) -0.012(3) 0.059(3) -0.017(2)
C23 0.119(5) 0.081(4) 0.080(4) -0.002(3) -0.003(3) -0.038(3)
C35 0.139(5) 0.070(3) 0.066(3) -0.010(2) 0.038(3) 0.016(3)
C19 0.071(3) 0.074(3) 0.101(4) 0.034(3) 0.014(3) 0.022(2)
C25 0.086(3) 0.108(4) 0.051(3) 0.016(3) 0.011(2) -0.001(3)
C24 0.105(4) 0.089(4) 0.057(3) -0.001(3) 0.001(3) -0.001(3)

loop_
_atom_type_symbol
_atom_type_description
_atom_type_scat_dispersion_real
_atom_type_scat_dispersion_imag
_atom_type_scat_source
C C 0.0033 0 'International Tables Vol C Tables 4.2.6.8 and 6.1.1.4'
H H 0 0 'International Tables Vol C Tables 4.2.6.8 and 6.1.1.4'
F F 0.0171 0 'International Tables Vol C Tables 4.2.6.8 and 6.1.1.4'

loop_
_geom_angle_atom_site_label_1
_geom_angle_atom_site_label_2
_geom_angle_atom_site_label_3
_geom_angle
C22 C21 C26 116.5(4)
C22 C21 C4 120.4(3)
C26 C21 C4 123.1(3)
C6 C7 C39 134.9(3)
C6 C7 C8 93.5(3)
C39 C7 C8 131.6(3)
C27 C5 C6 116.3(3)
C27 C5 C8 123.8(3)
C6 C5 C8 83.8(2)
C27 C5 C4 122.9(3)
C6 C5 C4 112.5(3)
C8 C5 C4 88.7(2)
F2 C8 C7 116.8(3)
F2 C8 C1 115.1(3)
C7 C8 C1 116.8(3)
F2 C8 C5 124.4(3)
C7 C8 C5 87.5(2)
C1 C8 C5 91.4(3)
C34 C33 C38 117.7(4)
C34 C33 C6 120.9(3)
C38 C33 C6 121.4(3)
C2 C3 C15 133.7(3)
C2 C3 C4 95.2(3)
C15 C3 C4 130.8(3)
C3 C2 C9 136.9(3)
C3 C2 C1 93.3(3)
C9 C2 C1 129.8(3)
C16 C15 C20 118.8(4)
C16 C15 C3 121.1(3)
C20 C15 C3 120.2(3)
C10 C9 C14 118.1(3)
C10 C9 C2 120.5(3)
C14 C9 C2 121.2(3)
C32 C27 C28 118.2(4)
C32 C27 C5 121.9(3)
C28 C27 C5 119.7(3)
F1 C1 C2 117.1(3)
F1 C1 C8 115.2(3)
C2 C1 C8 116.9(3)
F1 C1 C4 124.0(3)
C2 C1 C4 87.7(2)
C8 C1 C4 90.7(2)
C7 C6 C33 134.3(3)
C7 C6 C5 95.1(3)
C33 C6 C5 130.3(3)
C21 C4 C3 118.5(3)
C21 C4 C1 122.0(3)
C3 C4 C1 83.5(2)
C21 C4 C5 122.4(3)
C3 C4 C5 111.5(3)
C1 C4 C5 89.1(2)
C44 C39 C40 118.7(4)
C44 C39 C7 121.1(3)
C40 C39 C7 120.2(3)
C39 C44 C43 120.4(4)
C39 C44 H44 119.8
C43 C44 H44 119.8
C13 C14 C9 120.9(4)
C13 C14 H14 119.5
C9 C14 H14 119.5
C9 C10 C11 120.9(4)
C9 C10 H10 119.6
C11 C10 H10 119.6
C33 C38 C37 120.6(4)
C33 C38 H38 119.7
C37 C38 H38 119.7
C41 C40 C39 120.2(4)
C41 C40 H40 119.9
C39 C40 H40 119.9
C29 C28 C27 121.4(4)
C29 C28 H28 119.3
C27 C28 H28 119.3
C18 C17 C16 120.6(5)
C18 C17 H17 119.7
C16 C17 H17 119.7
C35 C34 C33 121.6(4)
C35 C34 H34 119.2
C33 C34 H34 119.2
C27 C32 C31 120.3(4)
C27 C32 H32 119.8
C31 C32 H32 119.8
C37 C36 C35 119.4(4)
C37 C36 H36 120.3
C35 C36 H36 120.3
C42 C43 C44 120.2(4)
C42 C43 H43 119.9
C44 C43 H43 119.9
C21 C26 C25 121.8(4)
C21 C26 H26 119.1
C25 C26 H26 119.1
C23 C22 C21 121.3(4)
C23 C22 H22 119.3
C21 C22 H22 119.3
C12 C11 C10 120.1(4)
C12 C11 H11 120
C10 C11 H11 120
C42 C41 C40 120.8(4)
C42 C41 H41 119.6
C40 C41 H41 119.6
C19 C20 C15 120.3(4)
C19 C20 H20 119.9
C15 C20 H20 119.9
C36 C37 C38 120.4(4)
C36 C37 H37 119.8
C38 C37 H37 119.8
C30 C31 C32 120.3(4)
C30 C31 H31 119.9
C32 C31 H31 119.9
C17 C18 C19 120.0(4)
C17 C18 H18 120
C19 C18 H18 120
C14 C13 C12 120.4(4)
C14 C13 H13 119.8
C12 C13 H13 119.8
C17 C16 C15 120.3(4)
C17 C16 H16 119.8
C15 C16 H16 119.8
C43 C42 C41 119.7(4)
C43 C42 H42 120.1
C41 C42 H42 120.1
C11 C12 C13 119.6(4)
C11 C12 H12 120.2
C13 C12 H12 120.2
C28 C29 C30 119.7(5)
C28 C29 H29 120.1
C30 C29 H29 120.1
C31 C30 C29 120.0(4)
C31 C30 H30 120
C29 C30 H30 120
C24 C23 C22 121.5(5)
C24 C23 H23 119.3
C22 C23 H23 119.3
C34 C35 C36 120.3(4)
C34 C35 H35 119.9
C36 C35 H35 119.9
C18 C19 C20 120.0(5)
C18 C19 H19 120
C20 C19 H19 120
C24 C25 C26 120.4(5)
C24 C25 H25 119.8
C26 C25 H25 119.8
C25 C24 C23 118.4(5)
C25 C24 H24 120.8
C23 C24 H24 120.8

loop_
_geom_bond_atom_site_label_1
_geom_bond_atom_site_label_2
_geom_bond_distance
F2 C8 1.388(4)
F1 C1 1.385(4)
C21 C22 1.375(6)
C21 C26 1.379(5)
C21 C4 1.501(5)
C7 C6 1.346(5)
C7 C39 1.463(5)
C7 C8 1.511(5)
C5 C27 1.500(5)
C5 C6 1.543(5)
C5 C8 1.576(5)
C5 C4 1.584(5)
C8 C1 1.524(5)
C33 C34 1.374(5)
C33 C38 1.382(5)
C33 C6 1.469(5)
C3 C2 1.348(5)
C3 C15 1.467(5)
C3 C4 1.542(5)
C2 C9 1.470(5)
C2 C1 1.507(5)
C15 C16 1.386(6)
C15 C20 1.389(5)
C9 C10 1.378(5)
C9 C14 1.392(5)
C27 C32 1.381(5)
C27 C28 1.390(5)
C1 C4 1.579(5)
C39 C44 1.388(5)
C39 C40 1.393(5)
C44 C43 1.391(5)
C44 H44 0.93
C14 C13 1.367(6)
C14 H14 0.93
C10 C11 1.390(6)
C10 H10 0.93
C38 C37 1.391(6)
C38 H38 0.93
C40 C41 1.376(6)
C40 H40 0.93
C28 C29 1.368(6)
C28 H28 0.93
C17 C18 1.362(7)
C17 C16 1.379(6)
C17 H17 0.93
C34 C35 1.368(6)
C34 H34 0.93
C32 C31 1.387(6)
C32 H32 0.93
C36 C37 1.355(7)
C36 C35 1.374(7)
C36 H36 0.93
C43 C42 1.370(7)
C43 H43 0.93
C26 C25 1.385(6)
C26 H26 0.93
C22 C23 1.373(7)
C22 H22 0.93
C11 C12 1.365(6)
C11 H11 0.93
C41 C42 1.375(7)
C41 H41 0.93
C20 C19 1.382(6)
C20 H20 0.93
C37 H37 0.93
C31 C30 1.369(7)
C31 H31 0.93
C18 C19 1.378(8)
C18 H18 0.93
C13 C12 1.382(6)
C13 H13 0.93
C16 H16 0.93
C42 H42 0.93
C12 H12 0.93
C29 C30 1.376(7)
C29 H29 0.93
C30 H30 0.93
C23 C24 1.361(7)
C23 H23 0.93
C35 H35 0.93
C19 H19 0.93
C25 C24 1.356(7)
C25 H25 0.93
C24 H24 0.93
